data_1558023
loop_
_publ_author_name
'Vil', Vera A.'
'Barsegyan, Yana A.'
'Kuhn, Leah'
'Ekimova, Maria V.'
'Semenov, Egor A.'
'Korlyukov, Alexander A.'
'Terent'ev, Alexander O.'
'Alabugin, Igor V.'

_publ_section_title
;
 Synthesis of unstrained Criegee intermediates: inverse \a-effect and
 other protective stereoelectronic forces can stop Baeyer--Villiger
 rearrangement of \g-hydroperoxy-\g-peroxylactones
;
_journal_issue 20
_journal_name_full 'Chemical Science'
_journal_page_first 5313
_journal_page_last 5322
_journal_paper_doi 10.1039/D0SC01025A
_journal_volume 11
_journal_year 2020
_chemical_formula_moiety 'C5 H8 O5'
_chemical_formula_sum 'C5 H8 O5'
_chemical_formula_weight 148.11
_space_group_crystal_system monoclinic
_space_group_IT_number 14
_space_group_name_Hall '-P 2ybc'
_space_group_name_H-M_alt 'P 1 21/c 1'
_atom_sites_solution_hydrogens mixed
_atom_sites_solution_primary dual
_audit_creation_date 2019-05-20
_audit_creation_method
;
Olex2 1.2
(compiled 2018.05.29 svn.r3508 for OlexSys, GUI svn.r5506)
;
_audit_update_record
;
2020-01-29 deposited with the CCDC.	2020-05-06 downloaded from the CCDC.
;
_cell_angle_alpha 90
_cell_angle_beta 102.850(3)
_cell_angle_gamma 90
_cell_formula_units_Z 4
_cell_length_a 9.8512(13)
_cell_length_b 5.7699(8)
_cell_length_c 11.7734(16)
_cell_measurement_reflns_used 3032
_cell_measurement_temperature 120
_cell_measurement_theta_max 31.94
_cell_measurement_theta_min 3.55
_cell_volume 652.45(15)
_computing_cell_refinement 'SAINT v8.34A (Bruker, 2013)'
_computing_data_reduction 'SAINT v8.34A (Bruker, 2013)'
_computing_molecular_graphics 'Olex2 (Dolomanov et al., 2009)'
_computing_publication_material 'Olex2 (Dolomanov et al., 2009)'
_computing_structure_refinement 'ShelXL (Sheldrick, 2015)'
_computing_structure_solution 'ShelXT (Sheldrick, 2015)'
_diffrn_ambient_temperature 120
_diffrn_detector_area_resol_mean 8
_diffrn_measured_fraction_theta_full 1.000
_diffrn_measured_fraction_theta_max 0.999
_diffrn_measurement_device_type 'Bruker APEX-II CCD'
_diffrn_measurement_method '\f and \w scans'
_diffrn_radiation_monochromator graphite
_diffrn_radiation_type MoK\a
_diffrn_radiation_wavelength 0.71073
_diffrn_reflns_av_R_equivalents 0.0357
_diffrn_reflns_av_unetI/netI 0.0302
_diffrn_reflns_Laue_measured_fraction_full 1.000
_diffrn_reflns_Laue_measured_fraction_max 0.999
_diffrn_reflns_limit_h_max 14
_diffrn_reflns_limit_h_min -14
_diffrn_reflns_limit_k_max 8
_diffrn_reflns_limit_k_min -8
_diffrn_reflns_limit_l_max 17
_diffrn_reflns_limit_l_min -17
_diffrn_reflns_number 9425
_diffrn_reflns_point_group_measured_fraction_full 1.000
_diffrn_reflns_point_group_measured_fraction_max 0.999
_diffrn_reflns_theta_full 25.242
_diffrn_reflns_theta_max 32.054
_diffrn_reflns_theta_min 2.120
_diffrn_source 'sealed tube'
_diffrn_standards_number 0
_exptl_absorpt_coefficient_mu 0.138
_exptl_absorpt_correction_T_max 0.7463
_exptl_absorpt_correction_T_min 0.6102
_exptl_absorpt_correction_type multi-scan
_exptl_absorpt_process_details
'SADABS-2014/5 (Bruker,2014/5) was used for absorption correction. wR2(int) was 0.1525 before and 0.0472 after correction. The Ratio of minimum to maximum transmission is 0.8176. The \l/2 correction factor is 0.00150.'
_exptl_crystal_colour colourless
_exptl_crystal_colour_primary colourless
_exptl_crystal_density_diffrn 1.508
_exptl_crystal_description plate
_exptl_crystal_F_000 312
_exptl_crystal_size_max 0.4
_exptl_crystal_size_mid 0.2
_exptl_crystal_size_min 0.05
_refine_diff_density_max 0.414
_refine_diff_density_min -0.253
_refine_diff_density_rms 0.050
_refine_ls_extinction_method none
_refine_ls_goodness_of_fit_ref 1.044
_refine_ls_hydrogen_treatment mixed
_refine_ls_matrix_type full
_refine_ls_number_parameters 94
_refine_ls_number_reflns 2274
_refine_ls_number_restraints 0
_refine_ls_restrained_S_all 1.044
_refine_ls_R_factor_all 0.0478
_refine_ls_R_factor_gt 0.0366
_refine_ls_shift/su_max 0.001
_refine_ls_shift/su_mean 0.000
_refine_ls_structure_factor_coef Fsqd
_refine_ls_weighting_details 'w=1/[\s^2^(Fo^2^)+(0.0448P)^2^+0.1645P] where P=(Fo^2^+2Fc^2^)/3'
_refine_ls_weighting_scheme calc
_refine_ls_wR_factor_gt 0.0910
_refine_ls_wR_factor_ref 0.0970
_reflns_Friedel_coverage 0.000
_reflns_number_gt 1852
_reflns_number_total 2274
_reflns_threshold_expression 'I > 2\s(I)'
_cod_data_source_file d0sc01025a3.cif
_cod_data_source_block me129
_cod_depositor_comments
;Adding full bibliography for 1558023.cif.

 Adding full bibliography for 1558023.cif.
;
_cod_database_code 1558023
_shelxl_version_number 2014/6
_shelx_space_group_comment
;
The symmetry employed for this shelxl refinement is uniquely defined
by the following loop, which should always be used as a source of
symmetry information in preference to the above space-group names.
They are only intended as comments.
;
_shelx_estimated_absorpt_t_max 0.993
_shelx_estimated_absorpt_t_min 0.947
_olex2_refinement_description
;
1. Fixed Uiso
 At 1.2 times of:
  All C(H,H) groups
 At 1.5 times of:
  All C(H,H,H) groups
2.a Rotating group:
 O4(H4)
2.b Secondary CH2 refined with riding coordinates:
 C2(H2A,H2B), C3(H3A,H3B)
2.c Idealised Me refined as rotating group:
 C5(H5A,H5B,H5C)
;
_olex2_submission_special_instructions 'No special instructions were received'

loop_
_space_group_symop_operation_xyz
'x, y, z'
'-x, y+1/2, -z+1/2'
'-x, -y, -z'
'x, -y-1/2, z-1/2'

loop_
_atom_site_label
_atom_site_type_symbol
_atom_site_fract_x
_atom_site_fract_y
_atom_site_fract_z
_atom_site_U_iso_or_equiv
_atom_site_adp_type
_atom_site_occupancy
_atom_site_site_symmetry_order
_atom_site_calc_flag
_atom_site_refinement_flags_posn
_atom_site_refinement_flags_adp
_atom_site_refinement_flags_occupancy
_atom_site_disorder_assembly
_atom_site_disorder_group
O1 O 0.68452(7) 0.65519(12) 0.81147(6) 0.01616(15) Uani 1 1 d . . . . .
O2 O 0.55466(7) 0.59074(13) 0.72885(6) 0.01827(15) Uani 1 1 d . . . . .
O3 O 0.80617(8) 0.32383(12) 0.77330(6) 0.01901(16) Uani 1 1 d . . . . .
O4 O 0.83160(8) 0.24255(14) 0.89399(7) 0.02402(17) Uani 1 1 d . . . . .
H4 H 0.7471 0.2203 0.8967 0.039(4) Uiso 1 1 d GR . . . .
O5 O 0.43002(8) 0.70677(15) 0.56031(7) 0.02449(18) Uani 1 1 d . . . . .
C1 C 0.80342(9) 0.56900(16) 0.77205(8) 0.01425(17) Uani 1 1 d . . . . .
C2 C 0.79196(10) 0.63248(18) 0.64378(8) 0.01863(19) Uani 1 1 d . . . . .
H2A H 0.7714 0.4919 0.5948 0.022 Uiso 1 1 calc R . . . .
H2B H 0.8813 0.6979 0.6335 0.022 Uiso 1 1 calc R . . . .
C3 C 0.67513(11) 0.81099(18) 0.60616(9) 0.0203(2) Uani 1 1 d . . . . .
H3A H 0.6978 0.9552 0.6520 0.024 Uiso 1 1 calc R . . . .
H3B H 0.6645 0.8492 0.5227 0.024 Uiso 1 1 calc R . . . .
C4 C 0.54322(10) 0.70875(17) 0.62650(8) 0.01756(19) Uani 1 1 d . . . . .
C5 C 0.92423(10) 0.68111(18) 0.85634(9) 0.01987(19) Uani 1 1 d . . . . .
H5A H 0.9192 0.6429 0.9364 0.030 Uiso 1 1 calc GR . . . .
H5B H 0.9196 0.8496 0.8459 0.030 Uiso 1 1 calc GR . . . .
H5C H 1.0121 0.6234 0.8413 0.030 Uiso 1 1 calc GR . . . .

loop_
_atom_site_aniso_label
_atom_site_aniso_U_11
_atom_site_aniso_U_22
_atom_site_aniso_U_33
_atom_site_aniso_U_23
_atom_site_aniso_U_13
_atom_site_aniso_U_12
O1 0.0144(3) 0.0206(3) 0.0131(3) -0.0012(2) 0.0022(2) 0.0023(2)
O2 0.0135(3) 0.0208(3) 0.0197(3) 0.0023(3) 0.0020(2) -0.0005(2)
O3 0.0226(3) 0.0141(3) 0.0206(3) -0.0002(2) 0.0053(3) 0.0015(3)
O4 0.0215(4) 0.0228(4) 0.0263(4) 0.0110(3) 0.0022(3) 0.0020(3)
O5 0.0196(3) 0.0301(4) 0.0211(4) -0.0048(3) -0.0012(3) 0.0069(3)
C1 0.0146(4) 0.0137(4) 0.0149(4) -0.0001(3) 0.0042(3) 0.0010(3)
C2 0.0182(4) 0.0239(5) 0.0147(4) 0.0010(3) 0.0056(3) 0.0014(4)
C3 0.0227(5) 0.0217(5) 0.0166(4) 0.0053(3) 0.0045(3) 0.0011(4)
C4 0.0192(4) 0.0165(4) 0.0163(4) -0.0019(3) 0.0025(3) 0.0046(3)
C5 0.0182(4) 0.0196(4) 0.0204(4) -0.0014(3) 0.0011(3) -0.0022(3)

loop_
_atom_type_symbol
_atom_type_description
_atom_type_scat_dispersion_real
_atom_type_scat_dispersion_imag
_atom_type_scat_source
C C 0.0033 0.0016 'International Tables Vol C Tables 4.2.6.8 and 6.1.1.4'
H H 0.0000 0.0000 'International Tables Vol C Tables 4.2.6.8 and 6.1.1.4'
O O 0.0106 0.0060 'International Tables Vol C Tables 4.2.6.8 and 6.1.1.4'

loop_
_geom_angle_atom_site_label_1
_geom_angle_atom_site_label_2
_geom_angle_atom_site_label_3
_geom_angle
_geom_angle_site_symmetry_1
_geom_angle_site_symmetry_3
_geom_angle_publ_flag
C1 O1 O2 110.44(6) . . ?
C4 O2 O1 110.23(7) . . ?
C1 O3 O4 109.21(7) . . ?
O3 O4 H4 97.3 . . ?
O1 C1 C2 110.34(7) . . ?
O1 C1 C5 102.60(7) . . ?
O3 C1 O1 110.90(7) . . ?
O3 C1 C2 104.24(7) . . ?
O3 C1 C5 114.19(8) . . ?
C5 C1 C2 114.72(8) . . ?
C1 C2 H2A 109.8 . . ?
C1 C2 H2B 109.8 . . ?
C1 C2 C3 109.32(8) . . ?
H2A C2 H2B 108.3 . . ?
C3 C2 H2A 109.8 . . ?
C3 C2 H2B 109.8 . . ?
C2 C3 H3A 110.1 . . ?
C2 C3 H3B 110.1 . . ?
H3A C3 H3B 108.4 . . ?
C4 C3 C2 108.18(8) . . ?
C4 C3 H3A 110.1 . . ?
C4 C3 H3B 110.1 . . ?
O2 C4 C3 115.71(8) . . ?
O5 C4 O2 116.52(9) . . ?
O5 C4 C3 127.61(9) . . ?
C1 C5 H5A 109.5 . . ?
C1 C5 H5B 109.5 . . ?
C1 C5 H5C 109.5 . . ?
H5A C5 H5B 109.5 . . ?
H5A C5 H5C 109.5 . . ?
H5B C5 H5C 109.5 . . ?

loop_
_geom_bond_atom_site_label_1
_geom_bond_atom_site_label_2
_geom_bond_distance
_geom_bond_site_symmetry_2
_geom_bond_publ_flag
O1 O2 1.4722(10) . ?
O1 C1 1.4410(11) . ?
O2 C4 1.3668(12) . ?
O3 O4 1.4641(11) . ?
O3 C1 1.4149(12) . ?
O4 H4 0.8502 . ?
O5 C4 1.2102(12) . ?
C1 C2 1.5336(13) . ?
C1 C5 1.5147(13) . ?
C2 H2A 0.9900 . ?
C2 H2B 0.9900 . ?
C2 C3 1.5345(14) . ?
C3 H3A 0.9900 . ?
C3 H3B 0.9900 . ?
C3 C4 1.4941(14) . ?
C5 H5A 0.9800 . ?
C5 H5B 0.9800 . ?
C5 H5C 0.9800 . ?

loop_
_geom_hbond_atom_site_label_D
_geom_hbond_atom_site_label_H
_geom_hbond_atom_site_label_A
_geom_hbond_distance_DH
_geom_hbond_distance_HA
_geom_hbond_distance_DA
_geom_hbond_angle_DHA
_geom_hbond_site_symmetry_A
O4 H4 O5 0.85 1.92 2.7552(12) 165.8 2_646
